data_4349008
loop_
_publ_author_name
'Mukherjee, Soumya'
'Lu, Jingjing'
'Velmurugan, Gunasekaran'
'Singh, Shweta'
'Rajaraman, Gopalan'
'Tang, Jinkui'
'Ghosh, Sujit K.'

_publ_section_title
;
 Influence of Tuned Linker Functionality on Modulation of Magnetic
 Properties and Relaxation Dynamics in a Family of Six Isotypic
 Ln<sub>2</sub> (Ln = Dy and Gd) Complexes.
;
_journal_issue 21
_journal_name_full 'Inorganic chemistry'
_journal_page_first 11283
_journal_page_last 11298
_journal_paper_doi 10.1021/acs.inorgchem.6b01863
_journal_volume 55
_journal_year 2016
_chemical_formula_moiety 'C46 H48 Dy2 N2 O14'
_chemical_formula_sum 'C46 H48 Dy2 N2 O14'
_chemical_formula_weight 1177.85
_chemical_name_common Compound3a
_space_group_crystal_system orthorhombic
_space_group_IT_number 61
_space_group_name_Hall '-P 2ac 2ab'
_space_group_name_H-M_alt 'P b c a'
_atom_sites_solution_hydrogens geom
_audit_creation_method SHELXL-2013
_cell_angle_alpha 90
_cell_angle_beta 90
_cell_angle_gamma 90
_cell_formula_units_Z 4
_cell_length_a 8.5275(15)
_cell_length_b 20.048(3)
_cell_length_c 25.023(4)
_cell_measurement_reflns_used 8755
_cell_measurement_temperature 100(2)
_cell_measurement_theta_max 28.19
_cell_measurement_theta_min 2.42
_cell_volume 4277.9(12)
_computing_cell_refinement 'Bruker SMART'
_computing_data_collection 'Bruker SMART'
_computing_data_reduction 'Bruker SAINT'
_computing_molecular_graphics 'Bruker SHELXTL'
_computing_publication_material 'Bruker SHELXTL'
_computing_structure_refinement 'SHELXL-97 (Sheldrick, 2008)'
_computing_structure_solution 'SHELXL-97 (Sheldrick, 2008)'
_diffrn_ambient_temperature 100(2)
_diffrn_measured_fraction_theta_full 0.993
_diffrn_measured_fraction_theta_max 0.992
_diffrn_measurement_device_type graphite
_diffrn_radiation_type MoK\a
_diffrn_radiation_wavelength 0.71073
_diffrn_reflns_av_R_equivalents 0.0864
_diffrn_reflns_av_unetI/netI 0.0747
_diffrn_reflns_Laue_measured_fraction_full 0.993
_diffrn_reflns_Laue_measured_fraction_max 0.992
_diffrn_reflns_limit_h_max 10
_diffrn_reflns_limit_h_min -5
_diffrn_reflns_limit_k_max 24
_diffrn_reflns_limit_k_min -25
_diffrn_reflns_limit_l_max 31
_diffrn_reflns_limit_l_min -30
_diffrn_reflns_number 27474
_diffrn_reflns_point_group_measured_fraction_full 0.993
_diffrn_reflns_point_group_measured_fraction_max 0.992
_diffrn_reflns_theta_full 25.242
_diffrn_reflns_theta_max 26.373
_diffrn_reflns_theta_min 1.628
_diffrn_source 'fine-focus sealed tube'
_exptl_absorpt_coefficient_mu 3.539
_exptl_absorpt_correction_T_max 0.7654
_exptl_absorpt_correction_T_min 0.7045
_exptl_absorpt_correction_type multi-scan
_exptl_absorpt_process_details 'multi-scan absorption'
_exptl_crystal_colour yellow
_exptl_crystal_density_diffrn 1.826
_exptl_crystal_description rod
_exptl_crystal_F_000 2320
_exptl_crystal_size_max 0.18
_exptl_crystal_size_mid 0.15
_exptl_crystal_size_min 0.12
_refine_diff_density_max 2.977
_refine_diff_density_min -2.149
_refine_diff_density_rms 0.199
_refine_ls_extinction_coef 0.00013(5)
_refine_ls_extinction_expression Fc^*^=kFc[1+0.001xFc^2^\l^3^/sin(2\q)]^-1/4^
_refine_ls_extinction_method SHELXL
_refine_ls_goodness_of_fit_ref 1.051
_refine_ls_hydrogen_treatment constr
_refine_ls_matrix_type full
_refine_ls_number_parameters 294
_refine_ls_number_reflns 4343
_refine_ls_number_restraints 99
_refine_ls_restrained_S_all 1.041
_refine_ls_R_factor_all 0.0985
_refine_ls_R_factor_gt 0.0556
_refine_ls_shift/su_max 0.000
_refine_ls_shift/su_mean 0.000
_refine_ls_structure_factor_coef Fsqd
_refine_ls_weighting_details 'w=1/[\s^2^(Fo^2^)+(0.0439P)^2^+43.2951P] where P=(Fo^2^+2Fc^2^)/3'
_refine_ls_weighting_scheme calc
_refine_ls_wR_factor_gt 0.1141
_refine_ls_wR_factor_ref 0.1329
_reflns_Friedel_coverage 0.000
_reflns_number_gt 2994
_reflns_number_total 4343
_reflns_threshold_expression 'I > 2\s(I)'
_cod_data_source_file ic6b01863_si_006.cif
_cod_data_source_block Compound3a
_cod_database_code 4349008
_shelx_space_group_comment
;
The symmetry employed for this shelxl refinement is uniquely defined
by the following loop, which should always be used as a source of
symmetry information in preference to the above space-group names.
They are only intended as comments.
;
_shelxl_version_number 2013-3

loop_
_space_group_symop_operation_xyz
'x, y, z'
'-x+1/2, -y, z+1/2'
'-x, y+1/2, -z+1/2'
'x+1/2, -y+1/2, -z'
'-x, -y, -z'
'x-1/2, y, -z-1/2'
'x, -y-1/2, z-1/2'
'-x-1/2, y-1/2, z'

loop_
_atom_site_label
_atom_site_type_symbol
_atom_site_fract_x
_atom_site_fract_y
_atom_site_fract_z
_atom_site_U_iso_or_equiv
_atom_site_adp_type
_atom_site_occupancy
_atom_site_site_symmetry_order
_atom_site_calc_flag
_atom_site_refinement_flags_posn
_atom_site_refinement_flags_adp
Dy01 Dy 0.51942(5) 0.04111(2) 0.06892(2) 0.02134(16) Uani 1 1 d . U
O2 O 0.7332(8) 0.2452(3) 0.1246(2) 0.0349(16) Uani 1 1 d . U
O1 O 0.6027(7) 0.1265(3) 0.1161(2) 0.0261(13) Uani 1 1 d . U
O5 O 0.7942(8) 0.0069(3) 0.0911(2) 0.0267(13) Uani 1 1 d . U
O3 O 0.4754(7) -0.0697(3) 0.0909(2) 0.0253(13) Uani 1 1 d . U
O7 O 0.7493(7) -0.0975(3) -0.0738(2) 0.0274(13) Uani 1 1 d . U
O6 O 0.6498(7) -0.0130(2) -0.0003(2) 0.0206(12) Uani 1 1 d . U
O4 O 0.5426(7) 0.1278(3) 0.0030(2) 0.0269(14) Uani 1 1 d . U
N1 N 0.4257(9) 0.0252(3) 0.1634(3) 0.0234(15) Uani 1 1 d . U
C21 C 0.8416(10) -0.0909(4) -0.0291(3) 0.0216(17) Uani 1 1 d . U
C10 C 0.2279(10) -0.0482(4) 0.2087(3) 0.0272(18) Uani 1 1 d . U
H4 H 0.2038 -0.0155 0.2337 0.033 Uiso 1 1 calc R U
C22 C 0.7828(10) -0.0466(4) 0.0086(3) 0.0207(16) Uani 1 1 d . U
C14 C 0.3767(11) -0.0837(4) 0.1300(3) 0.0237(18) Uani 1 1 d . U
C1 C 0.5999(11) 0.1555(4) 0.1624(3) 0.0251(19) Uani 1 1 d . U
C7 C 0.5257(10) 0.1256(3) 0.2077(3) 0.0200(17) Uani 1 1 d . U
C4 C 0.6610(11) 0.2517(4) 0.2186(4) 0.030(2) Uani 1 1 d . U
H8 H 0.7051 0.2939 0.2222 0.036 Uiso 1 1 calc R U
C17 C 0.8677(11) -0.0362(4) 0.0561(3) 0.0234(17) Uani 1 1 d . U
C2 C 0.6650(11) 0.2196(4) 0.1699(3) 0.0270(19) Uani 1 1 d . U
C9 C 0.3425(11) -0.0352(4) 0.1694(3) 0.0249(18) Uani 1 1 d . U
C15 C 0.8665(13) 0.0170(5) 0.1410(4) 0.037(2) Uani 1 1 d . U
H9 H 0.8753 -0.0249 0.1594 0.055 Uiso 1 1 calc R U
H14 H 0.8044 0.0472 0.1620 0.055 Uiso 1 1 calc R U
H10 H 0.9691 0.0356 0.1358 0.055 Uiso 1 1 calc R U
C16 C 0.5313(13) 0.1993(4) 0.0065(4) 0.035(2) Uani 1 1 d . U
H17 H 0.4356 0.2138 -0.0100 0.053 Uiso 1 1 calc R U
H16 H 0.6189 0.2192 -0.0115 0.053 Uiso 1 1 calc R U
H15 H 0.5319 0.2125 0.0434 0.053 Uiso 1 1 calc R U
C18 C 1.0055(11) -0.0693(4) 0.0652(4) 0.0295(19) Uani 1 1 d . U
H18 H 1.0596 -0.0631 0.0971 0.035 Uiso 1 1 calc R U
C19 C 1.0636(11) -0.1121(4) 0.0264(4) 0.028(2) Uani 1 1 d . U
H19 H 1.1586 -0.1337 0.0322 0.034 Uiso 1 1 calc R U
C8 C 0.4503(11) 0.0621(4) 0.2053(3) 0.0259(19) Uani 1 1 d . U
H5 H 0.4143 0.0450 0.2376 0.031 Uiso 1 1 calc R U
C20 C 0.9841(11) -0.1235(4) -0.0204(3) 0.0258(18) Uani 1 1 d . U
H20 H 1.0246 -0.1524 -0.0459 0.031 Uiso 1 1 calc R U
C3 C 0.7776(13) 0.3137(4) 0.1265(4) 0.038(2) Uani 1 1 d . U
H11 H 0.6943 0.3394 0.1421 0.058 Uiso 1 1 calc R U
H13 H 0.7975 0.3295 0.0909 0.058 Uiso 1 1 calc R U
H12 H 0.8707 0.3185 0.1476 0.058 Uiso 1 1 calc R U
C13 C 0.2995(11) -0.1463(4) 0.1344(4) 0.030(2) Uani 1 1 d . U
H1 H 0.3224 -0.1798 0.1099 0.036 Uiso 1 1 calc R U
C12 C 0.1919(12) -0.1583(4) 0.1739(4) 0.035(2) Uani 1 1 d . U
H2 H 0.1452 -0.2001 0.1764 0.042 Uiso 1 1 calc R U
C5 C 0.5905(13) 0.2208(4) 0.2623(4) 0.035(2) Uani 1 1 d . U
H7 H 0.5892 0.2423 0.2953 0.042 Uiso 1 1 calc R U
C6 C 0.5235(13) 0.1595(4) 0.2571(4) 0.035(2) Uani 1 1 d . U
H6 H 0.4756 0.1397 0.2865 0.042 Uiso 1 1 calc R U
C23 C 0.7858(12) -0.1512(4) -0.1093(4) 0.033(2) Uani 1 1 d . U
H22 H 0.8866 -0.1436 -0.1252 0.050 Uiso 1 1 calc R U
H23 H 0.7075 -0.1537 -0.1368 0.050 Uiso 1 1 calc R U
H21 H 0.7877 -0.1924 -0.0897 0.050 Uiso 1 1 calc R U
C11 C 0.1515(11) -0.1084(4) 0.2107(4) 0.033(2) Uani 1 1 d . U
H3 H 0.0739 -0.1159 0.2361 0.040 Uiso 1 1 calc R U

loop_
_atom_site_aniso_label
_atom_site_aniso_U_11
_atom_site_aniso_U_22
_atom_site_aniso_U_33
_atom_site_aniso_U_23
_atom_site_aniso_U_13
_atom_site_aniso_U_12
Dy01 0.0317(3) 0.0134(2) 0.0190(2) -0.00057(15) 0.00065(18) 0.00128(17)
O2 0.054(5) 0.018(3) 0.033(3) -0.001(3) 0.002(3) -0.011(3)
O1 0.033(4) 0.022(3) 0.024(3) -0.001(2) 0.002(3) 0.000(3)
O5 0.044(4) 0.017(3) 0.020(3) -0.004(2) 0.000(3) -0.001(2)
O3 0.043(4) 0.014(2) 0.018(3) 0.001(2) 0.001(3) 0.001(3)
O7 0.041(4) 0.023(3) 0.018(3) -0.003(2) -0.001(3) 0.006(3)
O6 0.031(4) 0.013(3) 0.019(3) 0.001(2) -0.002(2) 0.002(2)
O4 0.042(4) 0.013(2) 0.026(3) 0.002(2) 0.002(3) 0.001(3)
N1 0.028(4) 0.022(3) 0.021(3) -0.001(3) 0.001(3) 0.002(3)
C21 0.024(5) 0.017(4) 0.024(4) -0.001(3) 0.001(3) -0.001(3)
C10 0.026(5) 0.032(4) 0.023(4) 0.005(4) -0.001(3) -0.003(4)
C22 0.027(4) 0.012(4) 0.023(4) 0.004(3) -0.002(3) -0.005(3)
C14 0.032(5) 0.023(4) 0.017(4) 0.004(3) -0.006(3) 0.002(3)
C1 0.038(6) 0.019(4) 0.018(4) 0.003(3) -0.004(4) 0.004(4)
C7 0.039(5) 0.006(3) 0.014(3) 0.003(3) -0.006(3) 0.006(3)
C4 0.034(6) 0.018(4) 0.037(5) -0.004(3) -0.011(4) 0.002(4)
C17 0.032(5) 0.015(4) 0.023(4) 0.000(3) 0.001(3) -0.001(3)
C2 0.034(6) 0.021(4) 0.026(4) 0.005(3) -0.008(4) 0.003(4)
C9 0.031(5) 0.023(4) 0.021(4) 0.003(3) -0.004(3) 0.004(3)
C15 0.049(7) 0.034(5) 0.027(5) -0.009(4) -0.009(4) 0.006(5)
C16 0.051(7) 0.018(4) 0.036(5) 0.001(4) -0.001(5) 0.004(4)
C18 0.041(5) 0.020(4) 0.028(4) 0.001(3) -0.009(4) 0.000(4)
C19 0.018(5) 0.021(4) 0.045(5) -0.004(4) -0.007(4) 0.003(3)
C8 0.040(6) 0.020(4) 0.018(4) 0.003(3) 0.001(4) 0.005(3)
C20 0.041(5) 0.012(3) 0.025(4) -0.001(3) 0.006(4) 0.004(4)
C3 0.046(7) 0.018(4) 0.051(6) 0.004(4) 0.002(5) -0.010(4)
C13 0.039(6) 0.020(4) 0.031(5) 0.001(4) 0.000(4) 0.004(4)
C12 0.051(7) 0.023(4) 0.030(5) 0.008(4) 0.003(4) -0.006(4)
C5 0.057(7) 0.025(4) 0.023(5) -0.004(4) -0.008(4) 0.003(4)
C6 0.052(7) 0.029(4) 0.023(4) -0.003(3) 0.000(4) 0.004(4)
C23 0.046(7) 0.026(5) 0.029(5) -0.013(4) 0.002(4) 0.009(4)
C11 0.034(6) 0.032(4) 0.034(5) 0.006(4) 0.001(4) 0.001(4)

loop_
_atom_type_symbol
_atom_type_description
_atom_type_scat_dispersion_real
_atom_type_scat_dispersion_imag
_atom_type_scat_source
C C 0.0033 0.0016 'International Tables Vol C Tables 4.2.6.8 and 6.1.1.4'
H H 0.0000 0.0000 'International Tables Vol C Tables 4.2.6.8 and 6.1.1.4'
N N 0.0061 0.0033 'International Tables Vol C Tables 4.2.6.8 and 6.1.1.4'
O O 0.0106 0.0060 'International Tables Vol C Tables 4.2.6.8 and 6.1.1.4'
Dy Dy -0.1892 4.4098 'International Tables Vol C Tables 4.2.6.8 and 6.1.1.4'

loop_
_geom_angle_atom_site_label_1
_geom_angle_atom_site_label_2
_geom_angle_atom_site_label_3
_geom_angle
_geom_angle_site_symmetry_1
_geom_angle_site_symmetry_3
O1 Dy01 O6 142.22(19) . 5_655
O1 Dy01 O3 132.19(19) . .
O6 Dy01 O3 80.87(19) 5_655 .
O1 Dy01 O6 127.5(2) . .
O6 Dy01 O6 68.4(2) 5_655 .
O3 Dy01 O6 78.87(19) . .
O1 Dy01 O4 77.2(2) . .
O6 Dy01 O4 73.64(19) 5_655 .
O3 Dy01 O4 150.26(19) . .
O6 Dy01 O4 77.70(18) . .
O1 Dy01 O5 78.0(2) . .
O6 Dy01 O5 132.97(18) 5_655 .
O3 Dy01 O5 80.6(2) . .
O6 Dy01 O5 65.79(19) . .
O4 Dy01 O5 105.8(2) . .
O1 Dy01 N1 72.4(2) . .
O6 Dy01 N1 117.9(2) 5_655 .
O3 Dy01 N1 66.7(2) . .
O6 Dy01 N1 142.39(19) . .
O4 Dy01 N1 139.7(2) . .
O5 Dy01 N1 93.1(2) . .
O1 Dy01 O7 85.4(2) . 5_655
O6 Dy01 O7 65.44(18) 5_655 5_655
O3 Dy01 O7 105.5(2) . 5_655
O6 Dy01 O7 132.04(18) . 5_655
O4 Dy01 O7 77.68(19) . 5_655
O5 Dy01 O7 161.58(18) . 5_655
N1 Dy01 O7 74.1(2) . 5_655
O1 Dy01 Dy01 147.71(14) . 5_655
O6 Dy01 Dy01 34.31(14) 5_655 5_655
O3 Dy01 Dy01 77.72(14) . 5_655
O6 Dy01 Dy01 34.08(14) . 5_655
O4 Dy01 Dy01 72.61(13) . 5_655
O5 Dy01 Dy01 99.34(12) . 5_655
N1 Dy01 Dy01 139.70(15) . 5_655
O7 Dy01 Dy01 98.94(12) 5_655 5_655
C2 O2 C3 116.4(7) . .
C1 O1 Dy01 145.3(5) . .
C17 O5 C15 117.0(7) . .
C17 O5 Dy01 117.1(5) . .
C15 O5 Dy01 124.5(5) . .
C14 O3 Dy01 118.8(5) . .
C21 O7 C23 117.0(7) . .
C21 O7 Dy01 115.6(5) . 5_655
C23 O7 Dy01 123.9(5) . 5_655
C22 O6 Dy01 122.0(5) . 5_655
C22 O6 Dy01 121.1(5) . .
Dy01 O6 Dy01 111.6(2) 5_655 .
C16 O4 Dy01 132.2(5) . .
C8 N1 C9 119.0(7) . .
C8 N1 Dy01 129.4(6) . .
C9 N1 Dy01 111.6(5) . .
O7 C21 C22 114.1(7) . .
O7 C21 C20 125.5(7) . .
C22 C21 C20 120.4(8) . .
C11 C10 C9 121.2(8) . .
O6 C22 C21 121.0(7) . .
O6 C22 C17 120.1(7) . .
C21 C22 C17 118.8(8) . .
O3 C14 C9 120.2(7) . .
O3 C14 C13 122.6(7) . .
C9 C14 C13 117.3(8) . .
O1 C1 C2 121.2(8) . .
O1 C1 C7 122.0(7) . .
C2 C1 C7 116.7(7) . .
C6 C7 C8 117.4(8) . .
C6 C7 C1 119.9(7) . .
C8 C7 C1 122.6(7) . .
C2 C4 C5 119.8(8) . .
C18 C17 O5 126.0(8) . .
C18 C17 C22 120.7(8) . .
O5 C17 C22 113.2(7) . .
O2 C2 C4 124.4(8) . .
O2 C2 C1 113.4(7) . .
C4 C2 C1 122.3(8) . .
N1 C9 C10 125.5(7) . .
N1 C9 C14 114.4(7) . .
C10 C9 C14 120.1(8) . .
C17 C18 C19 119.3(8) . .
C20 C19 C18 121.6(8) . .
N1 C8 C7 127.9(8) . .
C19 C20 C21 119.1(8) . .
C12 C13 C14 121.4(8) . .
C13 C12 C11 120.8(8) . .
C6 C5 C4 120.5(8) . .
C5 C6 C7 120.8(9) . .
C10 C11 C12 119.1(9) . .

loop_
_geom_bond_atom_site_label_1
_geom_bond_atom_site_label_2
_geom_bond_distance
_geom_bond_site_symmetry_2
Dy01 O1 2.198(5) .
Dy01 O6 2.313(5) 5_655
Dy01 O3 2.319(5) .
Dy01 O6 2.326(5) .
Dy01 O4 2.405(5) .
Dy01 O5 2.503(6) .
Dy01 N1 2.516(7) .
Dy01 O7 2.559(6) 5_655
Dy01 Dy01 3.8370(9) 5_655
O2 C2 1.376(10) .
O2 C3 1.426(10) .
O1 C1 1.296(10) .
O5 C17 1.380(10) .
O5 C15 1.409(10) .
O3 C14 1.323(10) .
O7 C21 1.373(10) .
O7 C23 1.429(9) .
O7 Dy01 2.559(6) 5_655
O6 C22 1.337(10) .
O6 Dy01 2.313(5) 5_655
O4 C16 1.438(9) .
N1 C8 1.300(10) .
N1 C9 1.411(10) .
C21 C22 1.390(11) .
C21 C20 1.397(12) .
C10 C11 1.371(12) .
C10 C9 1.411(12) .
C22 C17 1.408(11) .
C14 C9 1.413(11) .
C14 C13 1.421(11) .
C1 C2 1.412(11) .
C1 C7 1.429(11) .
C7 C6 1.411(11) .
C7 C8 1.428(11) .
C4 C2 1.377(12) .
C4 C5 1.394(13) .
C17 C18 1.368(12) .
C18 C19 1.389(12) .
C19 C20 1.371(12) .
C13 C12 1.370(13) .
C12 C11 1.402(13) .
C5 C6 1.362(12) .
